data_4510634
loop_
_publ_author_name
'Kulikov, Vladislav'
'Meyer, Gerd'

_publ_section_title
;
 A New Strategy for the Synthetic Assembly of Inorganic--Organic
 Silver(I)-Polyoxometalate Hybrid Structures Employing Noncovalent
 Interactions between Theobromine Ligands
;
_journal_issue 7
_journal_name_full 'Crystal Growth &amp; Design'
_journal_page_first 2916
_journal_paper_doi 10.1021/cg400335y
_journal_volume 13
_journal_year 2013
_chemical_formula_moiety 'C28 H32 Ag2 Cr2 N16 O15, H 0.5O'
_chemical_formula_sum 'C28 H33 Ag2 Cr2 N16 O15.5'
_chemical_formula_weight 1160.9
_chemical_melting_point ?
_chemical_name_common
;
 Bis(ditheobrominesilver)dichromate hemihydrate
;
_chemical_name_systematic
;
 Bis(ditheobrominesilver)dichromate hemihydrate
;
_space_group_IT_number 2
_symmetry_cell_setting triclinic
_symmetry_space_group_name_Hall '-P 1'
_symmetry_space_group_name_H-M 'P -1'
_atom_sites_solution_hydrogens geom
_atom_sites_solution_primary direct
_atom_sites_solution_secondary difmap
_audit_creation_method SHELXL-97
_cell_angle_alpha 90.268(2)
_cell_angle_beta 98.412(2)
_cell_angle_gamma 94.089(2)
_cell_formula_units_Z 4
_cell_length_a 12.8296(4)
_cell_length_b 14.2400(4)
_cell_length_c 22.0804(6)
_cell_measurement_reflns_used 'not measured'
_cell_measurement_temperature 100(2)
_cell_measurement_theta_max 'not measured'
_cell_measurement_theta_min 'not measured'
_cell_volume 3979.9(2)
_computing_cell_refinement 'X-Area, (Stoe, 2001)'
_computing_data_collection 'X-Area, (Stoe, 2001)'
_computing_data_reduction 'X-Area, (Stoe, 2001)'
_computing_molecular_graphics 'Diamond v3.2 (Crystal Impact 2011)'
_computing_publication_material 'Diamond v3.2 (Crystal Impact 2011)'
_computing_structure_refinement 'SHELXL-97 (Sheldrick, 1997)'
_computing_structure_solution 'SHELXS-97 (Sheldrick, 1990)'
_diffrn_ambient_temperature 100(2)
_diffrn_detector_area_resol_mean 'not measured'
_diffrn_measured_fraction_theta_full 0.986
_diffrn_measured_fraction_theta_max 0.986
_diffrn_measurement_device_type 'IPDS IIT (Stoe & Cie)'
_diffrn_measurement_method '\w and \f scans'
_diffrn_radiation_monochromator graphite
_diffrn_radiation_source 'fine-focus sealed tube'
_diffrn_radiation_type MoK\a
_diffrn_radiation_wavelength 0.71073
_diffrn_reflns_av_R_equivalents 0.0799
_diffrn_reflns_av_sigmaI/netI 0.0580
_diffrn_reflns_limit_h_max 16
_diffrn_reflns_limit_h_min -16
_diffrn_reflns_limit_k_max 18
_diffrn_reflns_limit_k_min -18
_diffrn_reflns_limit_l_max 27
_diffrn_reflns_limit_l_min -24
_diffrn_reflns_number 55579
_diffrn_reflns_theta_full 26.81
_diffrn_reflns_theta_max 26.81
_diffrn_reflns_theta_min 2.52
_diffrn_standards_decay_% 'not measured'
_diffrn_standards_interval_count 'not measured'
_diffrn_standards_interval_time 'not measured'
_diffrn_standards_number 'not measured'
_exptl_absorpt_coefficient_mu 1.592
_exptl_absorpt_correction_T_max 0.6839
_exptl_absorpt_correction_T_min 0.2980
_exptl_absorpt_correction_type numerical
_exptl_absorpt_process_details
;
The absorption correction (X-RED; Stoe & Cie, 2001) 
was performed after optimizing the crystal shape 
using X-SHAPE (Stoe & Cie, 1999).
;
_exptl_crystal_colour orange
_exptl_crystal_density_diffrn 1.938
_exptl_crystal_density_meas ?
_exptl_crystal_density_method 'not measured'
_exptl_crystal_description prism
_exptl_crystal_F_000 2314
_exptl_crystal_size_max 0.4
_exptl_crystal_size_mid 0.2
_exptl_crystal_size_min 0.2
_refine_diff_density_max 3.322
_refine_diff_density_min -1.443
_refine_diff_density_rms 0.152
_refine_ls_extinction_coef 'not measured'
_refine_ls_extinction_expression Fc^*^=kFc[1+0.001xFc^2^\l^3^/sin(2\q)]^-1/4^
_refine_ls_extinction_method SHELXL
_refine_ls_goodness_of_fit_ref 1.025
_refine_ls_hydrogen_treatment constr
_refine_ls_matrix_type full
_refine_ls_number_parameters 1155
_refine_ls_number_reflns 16820
_refine_ls_number_restraints 0
_refine_ls_restrained_S_all 1.025
_refine_ls_R_factor_all 0.0755
_refine_ls_R_factor_gt 0.0520
_refine_ls_shift/su_max 0.149
_refine_ls_shift/su_mean 0.000
_refine_ls_structure_factor_coef Fsqd
_refine_ls_weighting_details 'calc w=1/[\s^2^(Fo^2^)+(0.0674P)^2^+16.5006P] where P=(Fo^2^+2Fc^2^)/3'
_refine_ls_weighting_scheme calc
_refine_ls_wR_factor_gt 0.1369
_refine_ls_wR_factor_ref 0.1501
_reflns_number_gt 12413
_reflns_number_total 16820
_reflns_threshold_expression >4sigma(I)
_cod_data_source_file cg400335y_si_001.cif
_cod_data_source_block 5-100K
_cod_depositor_comments
;
The following automatic conversions were performed:

'_chemical_melting_point' value 'not measured' was changed to '?' -
the value is undefined or not given.

Automatic conversion script
Id: cif_fix_values 2281 2013-09-26 08:29:07Z andrius 

The following automatic conversions were performed:

'_exptl_crystal_density_meas' value 'not measured' was changed to '?'
- the value is perceived as not measured.

Automatic conversion script
Id: cif_fix_values 3008 2015-01-20 13:52:24Z robertas 
;
_cod_database_code 4510634

loop_
_symmetry_equiv_pos_as_xyz
'x, y, z'
'-x, -y, -z'

loop_
_atom_site_label
_atom_site_type_symbol
_atom_site_fract_x
_atom_site_fract_y
_atom_site_fract_z
_atom_site_U_iso_or_equiv
_atom_site_adp_type
_atom_site_occupancy
_atom_site_symmetry_multiplicity
_atom_site_calc_flag
_atom_site_refinement_flags
_atom_site_disorder_assembly
_atom_site_disorder_group
O3D1 O 0.5442(5) 0.5423(3) 0.6625(2) 0.0311(19) Uani 0.788(16) 1 d P A 1
O3D2 O 0.606(3) 0.554(2) 0.6244(19) 0.082(14) Uani 0.212(16) 1 d P A 2
O4C O 0.7485(3) 0.2327(3) 0.7088(2) 0.0316(9) Uani 1 1 d . A .
O1W O 0.6028(8) 0.4029(6) 0.0493(5) 0.108(3) Uani 1 1 d . . .
Ag3 Ag 0.42842(3) 0.87197(3) 0.258334(19) 0.02181(10) Uani 1 1 d . . .
Ag1 Ag -0.18468(3) 0.87161(3) -0.016107(19) 0.02101(10) Uani 1 1 d . . .
Ag2 Ag 0.09609(3) 0.64060(3) 0.23804(2) 0.02288(11) Uani 1 1 d . . .
Cr2 Cr 0.20551(7) 0.80836(6) 0.12505(4) 0.01774(17) Uani 1 1 d . . .
Cr1 Cr 0.03824(6) 0.96766(6) 0.12218(4) 0.01757(17) Uani 1 1 d . . .
O1A O 0.1151(3) 1.0623(3) 0.11762(19) 0.0255(8) Uani 1 1 d . . .
O2 O -0.3260(3) 0.4662(3) -0.0667(2) 0.0280(9) Uani 1 1 d . . .
O4A O 0.1127(3) 0.8754(3) 0.15591(19) 0.0258(8) Uani 1 1 d . . .
O2B O 0.3239(3) 0.8452(3) 0.15501(19) 0.0281(14) Uani 1.000(17) 1 d . . .
O1B O 0.1805(4) 0.6987(3) 0.1407(2) 0.0299(9) Uani 1 1 d . . .
O3B O 0.1937(3) 0.8228(3) 0.05255(19) 0.0306(9) Uani 1 1 d . . .
O6 O 0.0229(3) 0.4674(3) -0.08425(18) 0.0252(8) Uani 1 1 d . . .
O2A O -0.0210(3) 0.9351(3) 0.0554(2) 0.0331(10) Uani 1 1 d . . .
O3A O -0.0485(3) 0.9885(3) 0.1660(2) 0.0278(9) Uani 1 1 d . . .
O12 O -0.5518(3) 1.0400(3) -0.14925(17) 0.0207(8) Uani 1 1 d . . .
O16 O -0.5019(3) 1.2195(3) 0.02549(19) 0.0258(8) Uani 1 1 d . . .
O22 O 0.5774(4) 1.2674(3) 0.3200(2) 0.0340(10) Uani 1 1 d . . .
O26 O 0.2260(4) 1.2775(3) 0.32842(19) 0.0292(9) Uani 1 1 d . . .
O32 O 0.8028(3) 0.7168(3) 0.39855(18) 0.0237(8) Uani 1 1 d . . .
O36 O 0.7710(3) 0.5423(3) 0.22224(19) 0.0272(9) Uani 1 1 d . . .
O42 O -0.0475(3) 0.2385(3) 0.18441(19) 0.0266(9) Uani 1 1 d . . .
O46 O 0.3010(3) 0.2372(3) 0.16722(19) 0.0252(8) Uani 1 1 d . . .
O52 O -0.2800(3) 0.8017(3) 0.10549(18) 0.0216(8) Uani 1 1 d . . .
O56 O -0.2394(3) 0.9720(3) 0.28329(19) 0.0274(9) Uani 1 1 d . . .
N1 N -0.1513(4) 0.4717(3) -0.0745(2) 0.0205(9) Uani 1 1 d . . .
H1 H -0.1600 0.4117 -0.0851 0.025 Uiso 1 1 calc R . .
N3 N -0.2288(4) 0.6055(3) -0.0445(2) 0.0196(9) Uani 1 1 d . . .
N7 N 0.0385(4) 0.6777(3) -0.0461(2) 0.0194(9) Uani 1 1 d . . .
N9 N -0.1045(4) 0.7454(3) -0.0273(2) 0.0201(9) Uani 1 1 d . . .
N11 N -0.5215(4) 1.1270(3) -0.0609(2) 0.0201(9) Uani 1 1 d . . .
H11 H -0.5769 1.1578 -0.0751 0.024 Uiso 1 1 calc R . .
N13 N -0.4126(3) 1.0069(3) -0.07771(19) 0.0169(8) Uani 1 1 d . . .
N17 N -0.3109(3) 1.1002(3) 0.06843(19) 0.0184(9) Uani 1 1 d . . .
N19 N -0.2725(4) 0.9866(3) 0.0074(2) 0.0188(9) Uani 1 1 d . . .
N21 N 0.4012(4) 1.2676(3) 0.3227(2) 0.0235(10) Uani 1 1 d . . .
H21 H 0.4115 1.3275 0.3334 0.028 Uiso 1 1 calc R . .
N23 N 0.4761(3) 1.1306(3) 0.2958(2) 0.0190(9) Uani 1 1 d . . .
N27 N 0.2050(4) 1.0664(3) 0.2891(2) 0.0210(9) Uani 1 1 d . . .
N29 N 0.3475(4) 0.9946(3) 0.2747(2) 0.0206(9) Uani 1 1 d . . .
N31 N 0.7823(4) 0.6325(3) 0.3092(2) 0.0206(9) Uani 1 1 d . . .
H31 H 0.8393 0.6045 0.3240 0.025 Uiso 1 1 calc R . .
N33 N 0.6660(3) 0.7470(3) 0.3253(2) 0.0186(9) Uani 1 1 d . . .
N37 N 0.5736(4) 0.6516(3) 0.1783(2) 0.0192(9) Uani 1 1 d . . .
N39 N 0.5243(4) 0.7599(3) 0.2389(2) 0.0189(9) Uani 1 1 d . . .
N41 N 0.1273(4) 0.2419(3) 0.1771(2) 0.0196(9) Uani 1 1 d . . .
H41 H 0.1178 0.1821 0.1661 0.024 Uiso 1 1 calc R . .
N43 N 0.0516(4) 0.3769(3) 0.2078(2) 0.0196(9) Uani 1 1 d . . .
N47 N 0.3195(4) 0.4466(3) 0.2066(2) 0.0205(9) Uani 1 1 d . . .
N49 N 0.1775(4) 0.5151(3) 0.2269(2) 0.0205(9) Uani 1 1 d . . .
N51 N -0.2559(3) 0.8827(3) 0.1958(2) 0.0196(9) Uani 1 1 d . . .
H51 H -0.3143 0.9099 0.1826 0.024 Uiso 1 1 calc R . .
N53 N -0.1380(3) 0.7716(3) 0.1762(2) 0.0164(8) Uani 1 1 d . . .
N57 N -0.0465(4) 0.8555(3) 0.3258(2) 0.0197(9) Uani 1 1 d . . .
N59 N -0.0003(3) 0.7486(3) 0.2625(2) 0.0193(9) Uani 1 1 d . . .
C2 C -0.2415(4) 0.5123(4) -0.0627(2) 0.0198(10) Uani 1 1 d . . .
C3 C -0.3201(4) 0.6549(4) -0.0314(3) 0.0235(11) Uani 1 1 d . . .
H3A H -0.3827 0.6105 -0.0351 0.035 Uiso 1 1 calc R . .
H3B H -0.3328 0.7059 -0.0607 0.035 Uiso 1 1 calc R . .
H3C H -0.3055 0.6814 0.0103 0.035 Uiso 1 1 calc R . .
C4 C -0.1312(4) 0.6529(4) -0.0422(2) 0.0178(10) Uani 1 1 d . . .
C5 C -0.0444(4) 0.6100(4) -0.0548(2) 0.0182(10) Uani 1 1 d . . .
C6 C -0.0493(4) 0.5123(4) -0.0720(2) 0.0209(11) Uani 1 1 d . . .
C7 C 0.1485(4) 0.6663(4) -0.0552(3) 0.0254(11) Uani 1 1 d . . .
H7A H 0.1558 0.6006 -0.0663 0.038 Uiso 1 1 calc R . .
H7B H 0.1960 0.6831 -0.0172 0.038 Uiso 1 1 calc R . .
H7C H 0.1668 0.7074 -0.0881 0.038 Uiso 1 1 calc R . .
C8 C -0.0009(4) 0.7570(4) -0.0306(2) 0.0197(10) Uani 1 1 d . . .
H8 H 0.0399 0.8152 -0.0228 0.024 Uiso 1 1 calc R . .
C12 C -0.4971(4) 1.0569(3) -0.0989(2) 0.0170(10) Uani 1 1 d . . .
C13 C -0.3787(4) 0.9353(4) -0.1174(2) 0.0210(11) Uani 1 1 d . . .
H13A H -0.4277 0.9296 -0.1559 0.032 Uiso 1 1 calc R . .
H13B H -0.3784 0.8745 -0.0968 0.032 Uiso 1 1 calc R . .
H13C H -0.3074 0.9540 -0.1261 0.032 Uiso 1 1 calc R . .
C14 C -0.3578(4) 1.0291(3) -0.0209(2) 0.0159(9) Uani 1 1 d . . .
C15 C -0.3848(4) 1.0995(4) 0.0157(2) 0.0183(10) Uani 1 1 d . . .
C16 C -0.4701(4) 1.1555(4) -0.0029(2) 0.0191(10) Uani 1 1 d . . .
C17 C -0.3079(5) 1.1568(4) 0.1245(3) 0.0254(12) Uani 1 1 d . . .
H17A H -0.3631 1.2015 0.1182 0.038 Uiso 1 1 calc R . .
H17B H -0.2386 1.1915 0.1342 0.038 Uiso 1 1 calc R . .
H17C H -0.3200 1.1153 0.1584 0.038 Uiso 1 1 calc R . .
C18 C -0.2458(4) 1.0323(4) 0.0616(2) 0.0198(10) Uani 1 1 d . . .
H18 H -0.1880 1.0183 0.0913 0.024 Uiso 1 1 calc R . .
C22 C 0.4906(5) 1.2243(4) 0.3132(2) 0.0228(11) Uani 1 1 d . . .
C23 C 0.5685(4) 1.0804(4) 0.2860(3) 0.0247(11) Uani 1 1 d . . .
H23A H 0.6318 1.1241 0.2923 0.037 Uiso 1 1 calc R . .
H23B H 0.5582 1.0549 0.2440 0.037 Uiso 1 1 calc R . .
H23C H 0.5772 1.0288 0.3150 0.037 Uiso 1 1 calc R . .
C24 C 0.3763(4) 1.0866(4) 0.2901(2) 0.0197(10) Uani 1 1 d . . .
C25 C 0.2897(4) 1.1325(4) 0.3005(2) 0.0191(10) Uani 1 1 d . . .
C26 C 0.2974(5) 1.2299(4) 0.3179(2) 0.0239(11) Uani 1 1 d . . .
C27 C 0.0943(4) 1.0810(4) 0.2957(3) 0.0273(12) Uani 1 1 d . . .
H27A H 0.0885 1.1470 0.3067 0.033 Uiso 1 1 calc R . .
H27B H 0.0723 1.0403 0.3280 0.033 Uiso 1 1 calc R . .
H27C H 0.0485 1.0654 0.2569 0.033 Uiso 1 1 calc R . .
C28 C 0.2427(4) 0.9865(4) 0.2744(3) 0.0230(11) Uani 1 1 d . . .
H28 H 0.2000 0.9297 0.2647 0.028 Uiso 1 1 calc R . .
C32 C 0.7519(4) 0.7000(4) 0.3472(2) 0.0189(10) Uani 1 1 d . . .
C33 C 0.6285(4) 0.8167(4) 0.3646(3) 0.0241(11) Uani 1 1 d . . .
H33A H 0.5665 0.8441 0.3423 0.036 Uiso 1 1 calc R . .
H33B H 0.6847 0.8665 0.3764 0.036 Uiso 1 1 calc R . .
H33C H 0.6094 0.7859 0.4015 0.036 Uiso 1 1 calc R . .
C34 C 0.6116(4) 0.7225(3) 0.2677(2) 0.0168(10) Uani 1 1 d . . .
C35 C 0.6456(4) 0.6551(4) 0.2312(2) 0.0196(10) Uani 1 1 d . . .
C36 C 0.7351(4) 0.6030(4) 0.2508(3) 0.0211(11) Uani 1 1 d . . .
C37 C 0.5803(5) 0.5975(4) 0.1225(2) 0.0247(11) Uani 1 1 d . . .
H37A H 0.6387 0.5564 0.1303 0.037 Uiso 1 1 calc R . .
H37B H 0.5927 0.6408 0.0896 0.037 Uiso 1 1 calc R . .
H37C H 0.5140 0.5591 0.1105 0.037 Uiso 1 1 calc R . .
C38 C 0.5040(4) 0.7145(4) 0.1848(2) 0.0184(10) Uani 1 1 d . . .
H38 H 0.4461 0.7260 0.1543 0.022 Uiso 1 1 calc R . .
C42 C 0.0377(4) 0.2837(4) 0.1898(2) 0.0202(10) Uani 1 1 d . . .
C43 C -0.0400(4) 0.4268(4) 0.2201(3) 0.0246(11) Uani 1 1 d . . .
H43A H -0.1030 0.3827 0.2157 0.037 Uiso 1 1 calc R . .
H43B H -0.0516 0.4780 0.1910 0.037 Uiso 1 1 calc R . .
H43C H -0.0265 0.4529 0.2619 0.037 Uiso 1 1 calc R . .
C44 C 0.1502(4) 0.4238(4) 0.2112(2) 0.0189(10) Uani 1 1 d . . .
C45 C 0.2356(4) 0.3796(4) 0.1980(2) 0.0176(10) Uani 1 1 d . . .
C46 C 0.2299(4) 0.2824(4) 0.1797(2) 0.0196(10) Uani 1 1 d . . .
C47 C 0.4288(4) 0.4329(4) 0.1989(3) 0.0260(12) Uani 1 1 d . . .
H47A H 0.4344 0.3674 0.1867 0.039 Uiso 1 1 calc R . .
H47B H 0.4752 0.4471 0.2377 0.039 Uiso 1 1 calc R . .
H47C H 0.4500 0.4750 0.1672 0.039 Uiso 1 1 calc R . .
C48 C 0.2815(4) 0.5255(4) 0.2229(2) 0.0216(11) Uani 1 1 d . . .
H48 H 0.3231 0.5833 0.2310 0.026 Uiso 1 1 calc R . .
C52 C -0.2262(4) 0.8180(3) 0.1562(2) 0.0166(10) Uani 1 1 d . . .
C53 C -0.1018(4) 0.7031(4) 0.1353(2) 0.0214(11) Uani 1 1 d . . .
H53A H -0.1494 0.6993 0.0963 0.026 Uiso 1 1 calc R . .
H53B H -0.1018 0.6411 0.1544 0.026 Uiso 1 1 calc R . .
H53C H -0.0301 0.7232 0.1281 0.026 Uiso 1 1 calc R . .
C54 C -0.0859(4) 0.7911(4) 0.2341(2) 0.0173(10) Uani 1 1 d . . .
C55 C -0.1168(4) 0.8566(4) 0.2723(2) 0.0203(10) Uani 1 1 d . . .
C56 C -0.2058(4) 0.9110(4) 0.2543(2) 0.0196(10) Uani 1 1 d . . .
C57 C -0.0479(5) 0.9087(4) 0.3823(3) 0.0256(12) Uani 1 1 d . . .
H57A H -0.1045 0.9519 0.3761 0.038 Uiso 1 1 calc R . .
H57B H 0.0202 0.9448 0.3936 0.038 Uiso 1 1 calc R . .
H57C H -0.0602 0.8651 0.4152 0.038 Uiso 1 1 calc R . .
C58 C 0.0208(4) 0.7903(4) 0.3181(2) 0.0204(10) Uani 1 1 d . . .
H58 H 0.0771 0.7752 0.3485 0.024 Uiso 1 1 calc R . .
Ag4 Ag 0.32969(3) 0.38351(3) 0.49742(2) 0.02562(11) Uani 1 1 d . . .
Cr3 Cr 0.54264(7) 0.44957(6) 0.62134(4) 0.02048(18) Uani 1 1 d . . .
Cr4 Cr 0.69622(7) 0.27478(6) 0.64360(4) 0.02204(19) Uani 1 1 d . . .
O1D O 0.4253(4) 0.3984(3) 0.6079(2) 0.0392(11) Uani 1 1 d . A .
O2C O 0.6258(4) 0.3708(3) 0.6628(2) 0.0373(11) Uani 1 1 d . A .
O3C O 0.6155(3) 0.1949(3) 0.6075(2) 0.0305(9) Uani 1 1 d . A .
O1C O 0.7860(4) 0.3072(3) 0.6043(2) 0.0385(11) Uani 1 1 d . A .
O72 O 0.2091(3) -0.0168(3) 0.42844(19) 0.0264(8) Uani 1 1 d . . .
O76 O 0.5633(3) -0.0042(3) 0.42527(18) 0.0237(8) Uani 1 1 d . . .
O62 O -0.0264(3) 0.5558(3) 0.35627(18) 0.0244(8) Uani 1 1 d . . .
O66 O -0.0078(3) 0.7151(3) 0.53739(19) 0.0287(9) Uani 1 1 d . . .
N71 N 0.3862(4) -0.0055(3) 0.4277(2) 0.0201(9) Uani 1 1 d . . .
H71 H 0.3805 -0.0651 0.4160 0.024 Uiso 1 1 calc R . .
N73 N 0.2992(3) 0.1252(3) 0.4541(2) 0.0197(9) Uani 1 1 d . . .
N77 N 0.5670(4) 0.2053(3) 0.4641(2) 0.0213(9) Uani 1 1 d . . .
N79 N 0.4178(4) 0.2680(3) 0.4766(2) 0.0205(9) Uani 1 1 d . . .
N61 N -0.0123(4) 0.6322(3) 0.4482(2) 0.0217(9) Uani 1 1 d . . .
H61 H -0.0683 0.6614 0.4332 0.026 Uiso 1 1 calc R . .
N63 N 0.1047(3) 0.5190(3) 0.4317(2) 0.0184(9) Uani 1 1 d . . .
N67 N 0.1826(4) 0.5989(3) 0.5837(2) 0.0231(10) Uani 1 1 d . . .
N69 N 0.2355(4) 0.4946(3) 0.5217(2) 0.0228(9) Uani 1 1 d . . .
C72 C 0.2915(4) 0.0312(4) 0.4366(2) 0.0198(10) Uani 1 1 d . . .
C73 C 0.2033(4) 0.1700(4) 0.4636(3) 0.0236(11) Uani 1 1 d . . .
H73A H 0.1426 0.1235 0.4568 0.035 Uiso 1 1 calc R . .
H73B H 0.1917 0.2216 0.4347 0.035 Uiso 1 1 calc R . .
H73C H 0.2115 0.1950 0.5056 0.035 Uiso 1 1 calc R . .
C74 C 0.3961(4) 0.1750(4) 0.4608(2) 0.0195(10) Uani 1 1 d . . .
C75 C 0.4866(4) 0.1354(4) 0.4522(2) 0.0170(10) Uani 1 1 d . . .
C76 C 0.4879(4) 0.0374(4) 0.4344(2) 0.0192(10) Uani 1 1 d . . .
C77 C 0.6801(4) 0.1957(4) 0.4637(3) 0.0260(12) Uani 1 1 d . . .
H77A H 0.6908 0.1310 0.4520 0.039 Uiso 1 1 calc R . .
H77B H 0.7190 0.2103 0.5046 0.039 Uiso 1 1 calc R . .
H77C H 0.7060 0.2393 0.4341 0.039 Uiso 1 1 calc R . .
C78 C 0.5224(5) 0.2829(4) 0.4776(2) 0.0229(11) Uani 1 1 d . . .
H78 H 0.5605 0.3421 0.4870 0.028 Uiso 1 1 calc R . .
C92 C 0.0211(4) 0.5688(4) 0.4086(2) 0.0182(10) Uani 1 1 d . . .
C63 C 0.1475(4) 0.4556(4) 0.3909(3) 0.0232(11) Uani 1 1 d . . .
H63A H 0.2069 0.4252 0.4138 0.028 Uiso 1 1 calc R . .
H63B H 0.1721 0.4916 0.3573 0.028 Uiso 1 1 calc R . .
H63C H 0.0923 0.4074 0.3741 0.028 Uiso 1 1 calc R . .
C64 C 0.1522(4) 0.5371(4) 0.4908(3) 0.0189(10) Uani 1 1 d . . .
C65 C 0.1173(4) 0.6018(4) 0.5286(2) 0.0182(10) Uani 1 1 d . . .
C66 C 0.0300(4) 0.6563(4) 0.5082(3) 0.0203(10) Uani 1 1 d . . .
C67 C 0.1758(5) 0.6515(4) 0.6399(3) 0.0288(12) Uani 1 1 d . . .
H67A H 0.1185 0.6939 0.6322 0.035 Uiso 1 1 calc R . .
H67B H 0.2428 0.6884 0.6529 0.035 Uiso 1 1 calc R . .
H67C H 0.1614 0.6074 0.6721 0.035 Uiso 1 1 calc R . .
C68 C 0.2519(4) 0.5345(4) 0.5771(3) 0.0251(11) Uani 1 1 d . . .
H68 H 0.3065 0.5191 0.6085 0.030 Uiso 1 1 calc R . .
O2D O 0.5819(4) 0.4732(4) 0.5568(2) 0.0445(12) Uani 1 1 d . A .

loop_
_atom_site_aniso_label
_atom_site_aniso_U_11
_atom_site_aniso_U_22
_atom_site_aniso_U_33
_atom_site_aniso_U_23
_atom_site_aniso_U_13
_atom_site_aniso_U_12
O3D1 0.052(4) 0.014(3) 0.027(3) -0.006(2) 0.003(3) 0.009(2)
O3D2 0.10(3) 0.039(16) 0.13(3) -0.013(17) 0.07(2) 0.022(16)
O4C 0.029(2) 0.033(2) 0.032(2) 0.0049(18) -0.0003(18) 0.0045(18)
O1W 0.105(7) 0.090(6) 0.133(8) -0.033(6) 0.041(6) -0.021(5)
Ag3 0.0250(2) 0.01747(19) 0.0235(2) -0.00121(15) 0.00146(16) 0.00998(15)
Ag1 0.0219(2) 0.01777(19) 0.0242(2) -0.00068(15) 0.00234(16) 0.00918(15)
Ag2 0.0256(2) 0.0190(2) 0.0256(2) 0.00093(15) 0.00446(16) 0.01058(15)
Cr2 0.0179(4) 0.0175(4) 0.0178(4) 0.0005(3) 0.0027(3) 0.0010(3)
Cr1 0.0170(4) 0.0167(4) 0.0190(4) 0.0009(3) 0.0023(3) 0.0023(3)
O1A 0.027(2) 0.0181(18) 0.034(2) 0.0000(16) 0.0108(17) 0.0032(15)
O2 0.026(2) 0.023(2) 0.035(2) -0.0014(17) 0.0074(18) -0.0028(16)
O4A 0.030(2) 0.0207(19) 0.028(2) 0.0039(16) 0.0054(17) 0.0076(16)
O2B 0.022(2) 0.035(3) 0.027(2) 0.0000(17) 0.0001(17) 0.0011(17)
O1B 0.042(2) 0.0154(18) 0.036(2) -0.0008(16) 0.017(2) -0.0023(17)
O3B 0.023(2) 0.043(2) 0.025(2) 0.0013(18) 0.0011(17) 0.0006(18)
O6 0.027(2) 0.024(2) 0.027(2) -0.0018(16) 0.0103(17) 0.0117(16)
O2A 0.032(2) 0.032(2) 0.032(2) -0.0076(18) -0.0089(18) 0.0095(18)
O3A 0.022(2) 0.029(2) 0.035(2) 0.0087(17) 0.0119(17) 0.0056(16)
O12 0.0180(18) 0.0228(19) 0.0223(19) 0.0004(15) 0.0041(15) 0.0062(14)
O16 0.028(2) 0.0214(19) 0.031(2) -0.0037(16) 0.0071(17) 0.0114(16)
O22 0.035(2) 0.027(2) 0.039(2) -0.0007(18) 0.004(2) -0.0026(18)
O26 0.039(2) 0.024(2) 0.028(2) -0.0004(17) 0.0103(18) 0.0167(18)
O32 0.0185(18) 0.032(2) 0.0213(19) -0.0023(16) 0.0014(15) 0.0102(16)
O36 0.032(2) 0.025(2) 0.027(2) -0.0052(16) 0.0073(17) 0.0144(17)
O42 0.025(2) 0.025(2) 0.031(2) 0.0017(16) 0.0058(17) -0.0006(16)
O46 0.027(2) 0.0219(19) 0.030(2) -0.0010(16) 0.0125(17) 0.0089(16)
O52 0.0176(18) 0.0253(19) 0.0229(19) 0.0026(15) 0.0031(15) 0.0081(15)
O56 0.029(2) 0.029(2) 0.027(2) -0.0021(17) 0.0067(17) 0.0140(17)
N1 0.028(2) 0.014(2) 0.021(2) 0.0028(17) 0.0073(19) 0.0030(17)
N3 0.021(2) 0.017(2) 0.022(2) 0.0011(17) 0.0070(18) 0.0051(17)
N7 0.019(2) 0.020(2) 0.020(2) 0.0004(17) 0.0032(17) 0.0063(17)
N9 0.021(2) 0.018(2) 0.021(2) 0.0000(17) 0.0013(18) 0.0061(17)
N11 0.024(2) 0.016(2) 0.022(2) 0.0019(17) 0.0046(18) 0.0094(17)
N13 0.018(2) 0.017(2) 0.017(2) -0.0003(16) 0.0038(17) 0.0057(16)
N17 0.019(2) 0.021(2) 0.015(2) 0.0017(17) 0.0021(17) 0.0033(17)
N19 0.021(2) 0.019(2) 0.018(2) 0.0021(17) 0.0040(17) 0.0062(17)
N21 0.036(3) 0.018(2) 0.017(2) 0.0020(17) 0.0046(19) 0.0040(19)
N23 0.020(2) 0.015(2) 0.022(2) -0.0014(17) 0.0042(18) 0.0026(17)
N27 0.025(2) 0.019(2) 0.020(2) 0.0006(17) 0.0038(18) 0.0075(18)
N29 0.026(2) 0.017(2) 0.019(2) 0.0002(17) 0.0043(18) 0.0048(17)
N31 0.020(2) 0.023(2) 0.021(2) -0.0002(18) 0.0032(18) 0.0090(17)
N33 0.018(2) 0.021(2) 0.018(2) -0.0001(17) 0.0032(17) 0.0079(17)
N37 0.021(2) 0.019(2) 0.018(2) 0.0015(17) 0.0043(17) 0.0042(17)
N39 0.025(2) 0.017(2) 0.016(2) 0.0042(16) 0.0039(17) 0.0069(17)
N41 0.028(2) 0.015(2) 0.018(2) 0.0013(16) 0.0086(18) 0.0066(17)
N43 0.020(2) 0.019(2) 0.021(2) 0.0011(17) 0.0071(18) 0.0044(17)
N47 0.026(2) 0.017(2) 0.019(2) 0.0016(17) 0.0025(18) 0.0044(17)
N49 0.026(2) 0.018(2) 0.018(2) 0.0018(17) 0.0039(18) 0.0067(18)
N51 0.017(2) 0.018(2) 0.025(2) 0.0021(17) 0.0036(18) 0.0072(16)
N53 0.014(2) 0.017(2) 0.020(2) 0.0000(16) 0.0046(17) 0.0066(16)
N57 0.021(2) 0.022(2) 0.018(2) 0.0016(17) 0.0070(17) 0.0053(17)
N59 0.019(2) 0.021(2) 0.019(2) 0.0032(17) 0.0056(17) 0.0075(17)
C2 0.028(3) 0.018(2) 0.015(2) 0.0026(19) 0.005(2) 0.008(2)
C3 0.021(3) 0.025(3) 0.027(3) -0.002(2) 0.010(2) 0.006(2)
C4 0.023(3) 0.018(2) 0.013(2) 0.0024(18) 0.0041(19) 0.006(2)
C5 0.021(3) 0.019(2) 0.016(2) -0.0006(19) 0.005(2) 0.009(2)
C6 0.029(3) 0.017(2) 0.017(2) 0.0032(19) 0.002(2) 0.006(2)
C7 0.020(3) 0.030(3) 0.028(3) 0.006(2) 0.008(2) 0.006(2)
C8 0.021(2) 0.021(2) 0.018(2) -0.0018(19) 0.001(2) 0.002(2)
C12 0.017(2) 0.017(2) 0.018(2) 0.0046(19) 0.006(2) 0.0040(19)
C13 0.027(3) 0.021(2) 0.015(2) -0.003(2) 0.001(2) 0.010(2)
C14 0.015(2) 0.016(2) 0.018(2) 0.0020(18) 0.0058(19) 0.0037(18)
C15 0.016(2) 0.019(2) 0.021(2) 0.001(2) 0.005(2) 0.0019(19)
C16 0.020(2) 0.018(2) 0.022(3) 0.003(2) 0.011(2) 0.0063(19)
C17 0.028(3) 0.029(3) 0.021(3) -0.006(2) 0.007(2) 0.003(2)
C18 0.019(2) 0.019(2) 0.022(3) 0.003(2) 0.005(2) 0.0042(19)
C22 0.034(3) 0.021(3) 0.014(2) 0.004(2) 0.004(2) 0.007(2)
C23 0.024(3) 0.027(3) 0.025(3) -0.002(2) 0.009(2) 0.005(2)
C24 0.028(3) 0.018(2) 0.014(2) 0.0015(19) 0.005(2) 0.007(2)
C25 0.024(3) 0.019(2) 0.017(2) 0.0005(19) 0.007(2) 0.009(2)
C26 0.037(3) 0.019(3) 0.017(2) 0.004(2) 0.005(2) 0.010(2)
C27 0.022(3) 0.034(3) 0.029(3) 0.008(2) 0.008(2) 0.009(2)
C28 0.024(3) 0.023(3) 0.023(3) 0.002(2) 0.002(2) 0.005(2)
C32 0.018(2) 0.020(2) 0.021(3) 0.005(2) 0.009(2) 0.0052(19)
C33 0.025(3) 0.026(3) 0.022(3) -0.004(2) 0.003(2) 0.013(2)
C34 0.019(2) 0.018(2) 0.016(2) 0.0040(19) 0.0081(19) 0.0066(19)
C35 0.020(3) 0.020(2) 0.020(2) 0.001(2) 0.009(2) 0.001(2)
C36 0.022(3) 0.020(2) 0.023(3) 0.003(2) 0.005(2) 0.006(2)
C37 0.030(3) 0.027(3) 0.019(3) -0.003(2) 0.008(2) 0.000(2)
C38 0.020(2) 0.021(2) 0.015(2) 0.0028(19) 0.0048(19) 0.0052(19)
C42 0.028(3) 0.021(3) 0.012(2) 0.0068(19) 0.004(2) 0.008(2)
C43 0.024(3) 0.025(3) 0.026(3) -0.001(2) 0.006(2) 0.009(2)
C44 0.024(3) 0.018(2) 0.017(2) 0.0014(19) 0.007(2) 0.006(2)
C45 0.023(3) 0.018(2) 0.015(2) 0.0031(18) 0.0073(19) 0.0064(19)
C46 0.027(3) 0.017(2) 0.016(2) 0.0021(19) 0.006(2) 0.007(2)
C47 0.019(3) 0.026(3) 0.035(3) 0.002(2) 0.009(2) 0.006(2)
C48 0.026(3) 0.020(3) 0.019(2) 0.001(2) 0.003(2) 0.004(2)
C52 0.016(2) 0.016(2) 0.019(2) 0.0060(19) 0.0066(19) 0.0044(18)
C53 0.024(3) 0.020(2) 0.022(3) -0.003(2) 0.008(2) 0.009(2)
C54 0.018(2) 0.018(2) 0.017(2) 0.0029(19) 0.0058(19) 0.0053(19)
C55 0.019(2) 0.021(3) 0.022(3) 0.002(2) 0.006(2) 0.004(2)
C56 0.018(2) 0.019(2) 0.023(3) 0.001(2) 0.008(2) 0.0041(19)
C57 0.026(3) 0.032(3) 0.020(3) -0.005(2) 0.006(2) 0.006(2)
C58 0.019(2) 0.025(3) 0.020(2) 0.003(2) 0.006(2) 0.009(2)
Ag4 0.0270(2) 0.0188(2) 0.0316(2) 0.00027(16) 0.00174(17) 0.01087(16)
Cr3 0.0210(4) 0.0167(4) 0.0236(4) 0.0009(3) 0.0025(3) 0.0023(3)
Cr4 0.0191(4) 0.0167(4) 0.0293(5) -0.0013(3) -0.0015(4) 0.0042(3)
O1D 0.032(2) 0.043(3) 0.042(3) 0.010(2) 0.004(2) 0.004(2)
O2C 0.043(3) 0.031(2) 0.037(2) -0.0057(19) -0.004(2) 0.013(2)
O3C 0.028(2) 0.024(2) 0.040(2) -0.0088(18) 0.0070(19) -0.0001(16)
O1C 0.031(2) 0.038(2) 0.045(3) 0.010(2) 0.001(2) -0.0007(19)
O72 0.024(2) 0.026(2) 0.029(2) -0.0012(16) 0.0031(17) 0.0000(16)
O76 0.026(2) 0.0242(19) 0.0237(19) 0.0010(15) 0.0105(16) 0.0096(16)
O62 0.0229(19) 0.027(2) 0.025(2) 0.0012(16) 0.0040(16) 0.0099(16)
O66 0.027(2) 0.032(2) 0.030(2) -0.0024(17) 0.0073(17) 0.0163(17)
N71 0.024(2) 0.017(2) 0.021(2) 0.0017(17) 0.0059(18) 0.0066(17)
N73 0.018(2) 0.022(2) 0.021(2) 0.0020(17) 0.0052(17) 0.0076(17)
N77 0.025(2) 0.017(2) 0.022(2) 0.0025(17) 0.0029(18) 0.0002(17)
N79 0.021(2) 0.019(2) 0.023(2) 0.0016(17) 0.0069(18) 0.0069(17)
N61 0.020(2) 0.021(2) 0.024(2) 0.0030(18) 0.0010(18) 0.0087(17)
N63 0.017(2) 0.018(2) 0.021(2) 0.0016(17) 0.0048(17) 0.0068(16)
N67 0.019(2) 0.023(2) 0.028(2) 0.0033(19) 0.0044(19) 0.0041(18)
N69 0.019(2) 0.021(2) 0.030(2) 0.0037(19) 0.0048(19) 0.0062(17)
C72 0.028(3) 0.020(2) 0.012(2) 0.0016(19) 0.005(2) 0.004(2)
C73 0.018(2) 0.028(3) 0.027(3) 0.000(2) 0.007(2) 0.008(2)
C74 0.025(3) 0.020(2) 0.015(2) 0.0011(19) 0.003(2) 0.006(2)
C75 0.021(2) 0.017(2) 0.014(2) 0.0016(18) 0.0057(19) 0.0045(19)
C76 0.026(3) 0.016(2) 0.016(2) 0.0018(19) 0.005(2) 0.003(2)
C77 0.022(3) 0.024(3) 0.035(3) 0.007(2) 0.012(2) 0.002(2)
C78 0.028(3) 0.020(3) 0.022(3) 0.002(2) 0.004(2) 0.003(2)
C92 0.019(2) 0.019(2) 0.019(2) 0.0027(19) 0.009(2) 0.0033(19)
C63 0.022(3) 0.023(3) 0.027(3) -0.003(2) 0.008(2) 0.011(2)
C64 0.015(2) 0.017(2) 0.027(3) 0.005(2) 0.009(2) 0.0037(19)
C65 0.016(2) 0.019(2) 0.021(2) 0.003(2) 0.005(2) 0.0027(19)
C66 0.017(2) 0.020(2) 0.024(3) 0.001(2) 0.005(2) 0.0024(19)
C67 0.029(3) 0.032(3) 0.026(3) 0.000(2) 0.003(2) 0.000(2)
C68 0.022(3) 0.024(3) 0.029(3) 0.005(2) 0.001(2) 0.008(2)
O2D 0.053(3) 0.039(3) 0.043(3) 0.004(2) 0.017(2) -0.005(2)

loop_
_atom_type_symbol
_atom_type_description
_atom_type_scat_dispersion_real
_atom_type_scat_dispersion_imag
_atom_type_scat_source
C C 0.0033 0.0016 'International Tables Vol C Tables 4.2.6.8 and 6.1.1.4'
H H 0.0000 0.0000 'International Tables Vol C Tables 4.2.6.8 and 6.1.1.4'
Ag Ag -0.8971 1.1015 'International Tables Vol C Tables 4.2.6.8 and 6.1.1.4'
Cr Cr 0.3209 0.6236 'International Tables Vol C Tables 4.2.6.8 and 6.1.1.4'
N N 0.0061 0.0033 'International Tables Vol C Tables 4.2.6.8 and 6.1.1.4'
O O 0.0106 0.0060 'International Tables Vol C Tables 4.2.6.8 and 6.1.1.4'

loop_
_geom_angle_atom_site_label_1
_geom_angle_atom_site_label_2
_geom_angle_atom_site_label_3
_geom_angle
N29 Ag3 N39 173.28(18)
N29 Ag3 O2B 92.32(15)
N39 Ag3 O2B 88.65(15)
N19 Ag1 N9 170.96(17)
N19 Ag1 O2A 91.57(15)
N9 Ag1 O2A 87.92(15)
N59 Ag2 N49 168.24(17)
O3B Cr2 O2B 108.6(2)
O3B Cr2 O1B 110.7(2)
O2B Cr2 O1B 111.0(2)
O3B Cr2 O4A 109.3(2)
O2B Cr2 O4A 109.4(2)
O1B Cr2 O4A 107.8(2)
O2A Cr1 O3A 109.5(2)
O2A Cr1 O1A 110.4(2)
O3A Cr1 O1A 109.3(2)
O2A Cr1 O4A 109.9(2)
O3A Cr1 O4A 107.5(2)
O1A Cr1 O4A 110.3(2)
Cr1 O4A Cr2 129.6(2)
Cr2 O2B Ag3 138.6(2)
Cr1 O2A Ag1 151.4(3)
C6 N1 C2 129.1(4)
C6 N1 H1 115.4
C2 N1 H1 115.4
C4 N3 C2 119.0(4)
C4 N3 C3 120.6(4)
C2 N3 C3 120.3(4)
C8 N7 C5 106.6(4)
C8 N7 C7 126.6(5)
C5 N7 C7 126.8(4)
C8 N9 C4 104.5(4)
C8 N9 Ag1 116.8(3)
C4 N9 Ag1 137.7(4)
C12 N11 C16 128.6(4)
C12 N11 H11 115.7
C16 N11 H11 115.7
C12 N13 C14 118.5(4)
C12 N13 C13 119.7(4)
C14 N13 C13 121.7(4)
C18 N17 C15 107.3(4)
C18 N17 C17 124.7(5)
C15 N17 C17 127.7(5)
C18 N19 C14 104.9(4)
C18 N19 Ag1 120.5(3)
C14 N19 Ag1 134.6(3)
C22 N21 C26 129.2(5)
C22 N21 H21 115.4
C26 N21 H21 115.4
C24 N23 C22 118.9(4)
C24 N23 C23 122.2(4)
C22 N23 C23 118.9(5)
C28 N27 C25 107.0(5)
C28 N27 C27 126.7(5)
C25 N27 C27 126.2(4)
C28 N29 C24 104.3(4)
C28 N29 Ag3 119.6(4)
C24 N29 Ag3 135.9(4)
C32 N31 C36 128.9(5)
C32 N31 H31 115.5
C36 N31 H31 115.5
C32 N33 C34 118.7(4)
C32 N33 C33 119.4(4)
C34 N33 C33 121.7(4)
C38 N37 C35 107.2(4)
C38 N37 C37 126.3(5)
C35 N37 C37 126.1(5)
C38 N39 C34 104.3(4)
C38 N39 Ag3 119.8(3)
C34 N39 Ag3 135.8(3)
C46 N41 C42 128.5(4)
C46 N41 H41 115.7
C42 N41 H41 115.7
C42 N43 C44 119.5(4)
C42 N43 C43 119.6(5)
C44 N43 C43 120.8(4)
C48 N47 C45 106.5(5)
C48 N47 C47 127.0(5)
C45 N47 C47 126.5(4)
C48 N49 C44 104.0(4)
C48 N49 Ag2 118.0(4)
C44 N49 Ag2 136.7(4)
C52 N51 C56 128.8(4)
C52 N51 H51 115.6
C56 N51 H51 115.6
C52 N53 C54 118.5(4)
C52 N53 C53 119.5(4)
C54 N53 C53 122.0(4)
C58 N57 C55 106.8(4)
C58 N57 C57 125.3(5)
C55 N57 C57 127.8(5)
C58 N59 C54 104.3(4)
C58 N59 Ag2 120.2(3)
C54 N59 Ag2 135.5(4)
O2 C2 N3 122.7(5)
O2 C2 N1 121.0(5)
N3 C2 N1 116.3(5)
N3 C3 H3A 109.5
N3 C3 H3B 109.5
H3A C3 H3B 109.5
N3 C3 H3C 109.5
H3A C3 H3C 109.5
H3B C3 H3C 109.5
N9 C4 C5 110.2(5)
N9 C4 N3 127.3(5)
C5 C4 N3 122.5(5)
C4 C5 N7 106.2(4)
C4 C5 C6 122.3(5)
N7 C5 C6 131.5(5)
O6 C6 N1 121.8(5)
O6 C6 C5 127.5(5)
N1 C6 C5 110.6(5)
N7 C7 H7A 109.5
N7 C7 H7B 109.5
H7A C7 H7B 109.5
N7 C7 H7C 109.5
H7A C7 H7C 109.5
H7B C7 H7C 109.5
N7 C8 N9 112.6(5)
N7 C8 H8 123.7
N9 C8 H8 123.7
O12 C12 N13 122.4(5)
O12 C12 N11 120.4(5)
N13 C12 N11 117.1(4)
N13 C13 H13A 109.5
N13 C13 H13B 109.5
H13A C13 H13B 109.5
N13 C13 H13C 109.5
H13A C13 H13C 109.5
H13B C13 H13C 109.5
N19 C14 N13 126.4(4)
N19 C14 C15 111.0(4)
N13 C14 C15 122.7(5)
C14 C15 N17 105.0(4)
C14 C15 C16 122.7(5)
N17 C15 C16 132.3(5)
O16 C16 N11 120.8(5)
O16 C16 C15 128.7(5)
N11 C16 C15 110.5(4)
N17 C17 H17A 109.5
N17 C17 H17B 109.5
H17A C17 H17B 109.5
N17 C17 H17C 109.5
H17A C17 H17C 109.5
H17B C17 H17C 109.5
N17 C18 N19 111.8(5)
N17 C18 H18 124.1
N19 C18 H18 124.1
O22 C22 N23 122.3(5)
O22 C22 N21 121.3(5)
N23 C22 N21 116.4(5)
N23 C23 H23A 109.5
N23 C23 H23B 109.5
H23A C23 H23B 109.5
N23 C23 H23C 109.5
H23A C23 H23C 109.5
H23B C23 H23C 109.5
N29 C24 N23 127.0(5)
N29 C24 C25 110.3(5)
N23 C24 C25 122.6(5)
C24 C25 N27 105.6(4)
C24 C25 C26 122.2(5)
N27 C25 C26 132.2(5)
O26 C26 N21 121.6(5)
O26 C26 C25 127.7(6)
N21 C26 C25 110.7(5)
N27 C27 H27A 109.5
N27 C27 H27B 109.5
H27A C27 H27B 109.5
N27 C27 H27C 109.5
H27A C27 H27C 109.5
H27B C27 H27C 109.5
N27 C28 N29 112.7(5)
N27 C28 H28 123.6
N29 C28 H28 123.6
O32 C32 N33 122.2(5)
O32 C32 N31 120.4(5)
N33 C32 N31 117.4(5)
N33 C33 H33A 109.5
N33 C33 H33B 109.5
H33A C33 H33B 109.5
N33 C33 H33C 109.5
H33A C33 H33C 109.5
H33B C33 H33C 109.5
N39 C34 C35 111.1(5)
N39 C34 N33 127.1(4)
C35 C34 N33 121.8(5)
N37 C35 C34 104.7(5)
N37 C35 C36 132.3(5)
C34 C35 C36 122.9(5)
O36 C36 N31 121.9(5)
O36 C36 C35 127.8(5)
N31 C36 C35 110.3(4)
N37 C37 H37A 109.5
N37 C37 H37B 109.5
H37A C37 H37B 109.5
N37 C37 H37C 109.5
H37A C37 H37C 109.5
H37B C37 H37C 109.5
N37 C38 N39 112.7(5)
N37 C38 H38 123.7
N39 C38 H38 123.7
O42 C42 N43 123.1(5)
O42 C42 N41 120.5(5)
N43 C42 N41 116.4(5)
N43 C43 H43A 109.5
N43 C43 H43B 109.5
H43A C43 H43B 109.5
N43 C43 H43C 109.5
H43A C43 H43C 109.5
H43B C43 H43C 109.5
N49 C44 C45 110.9(5)
N49 C44 N43 127.4(5)
C45 C44 N43 121.7(5)
C44 C45 N47 105.8(4)
C44 C45 C46 123.2(5)
N47 C45 C46 131.0(5)
O46 C46 N41 121.5(5)
O46 C46 C45 127.9(5)
N41 C46 C45 110.7(4)
N47 C47 H47A 109.5
N47 C47 H47B 109.5
H47A C47 H47B 109.5
N47 C47 H47C 109.5
H47A C47 H47C 109.5
H47B C47 H47C 109.5
N47 C48 N49 112.8(5)
N47 C48 H48 123.6
N49 C48 H48 123.6
O52 C52 N53 122.4(5)
O52 C52 N51 120.3(5)
N53 C52 N51 117.3(4)
N53 C53 H53A 109.5
N53 C53 H53B 109.5
H53A C53 H53B 109.5
N53 C53 H53C 109.5
H53A C53 H53C 109.5
H53B C53 H53C 109.5
N59 C54 C55 110.6(5)
N59 C54 N53 126.4(4)
C55 C54 N53 122.9(5)
C54 C55 N57 105.8(5)
C54 C55 C56 122.4(5)
N57 C55 C56 131.8(5)
O56 C56 N51 121.4(5)
O56 C56 C55 128.5(5)
N51 C56 C55 110.1(4)
N57 C57 H57A 109.5
N57 C57 H57B 109.5
H57A C57 H57B 109.5
N57 C57 H57C 109.5
H57A C57 H57C 109.5
H57B C57 H57C 109.5
N57 C58 N59 112.5(5)
N57 C58 H58 123.8
N59 C58 H58 123.8
N79 Ag4 N69 176.59(18)
N79 Ag4 O1D 92.68(16)
N69 Ag4 O1D 86.30(17)
O3D1 Cr3 O2D 111.6(3)
O3D1 Cr3 O1D 110.8(3)
O2D Cr3 O1D 108.3(3)
O3D1 Cr3 O3D2 45.1(11)
O2D Cr3 O3D2 69.7(13)
O1D Cr3 O3D2 141.7(13)
O3D1 Cr3 O2C 108.0(2)
O2D Cr3 O2C 110.2(3)
O1D Cr3 O2C 107.9(2)
O3D2 Cr3 O2C 108.4(14)
O1C Cr4 O3C 110.6(2)
O1C Cr4 O4C 110.1(2)
O3C Cr4 O4C 108.9(2)
O1C Cr4 O2C 111.8(2)
O3C Cr4 O2C 109.8(2)
O4C Cr4 O2C 105.6(2)
Cr3 O1D Ag4 119.6(3)
Cr3 O2C Cr4 135.4(3)
C76 N71 C72 130.0(4)
C76 N71 H71 115.0
C72 N71 H71 115.0
C74 N73 C72 119.3(4)
C74 N73 C73 121.5(4)
C72 N73 C73 119.2(4)
C78 N77 C75 106.5(5)
C78 N77 C77 126.7(5)
C75 N77 C77 126.8(5)
C78 N79 C74 104.6(4)
C78 N79 Ag4 118.8(4)
C74 N79 Ag4 136.6(4)
C92 N61 C66 129.3(5)
C92 N61 H61 115.4
C66 N61 H61 115.4
C92 N63 C64 118.8(4)
C92 N63 C63 119.0(4)
C64 N63 C63 122.0(4)
C68 N67 C65 106.6(5)
C68 N67 C67 126.1(5)
C65 N67 C67 127.3(5)
C68 N69 C64 105.0(5)
C68 N69 Ag4 121.7(4)
C64 N69 Ag4 133.2(4)
O72 C72 N73 123.4(5)
O72 C72 N71 121.1(5)
N73 C72 N71 115.5(5)
N73 C73 H73A 109.5
N73 C73 H73B 109.5
H73A C73 H73B 109.5
N73 C73 H73C 109.5
H73A C73 H73C 109.5
H73B C73 H73C 109.5
C75 C74 N79 110.0(5)
C75 C74 N73 122.9(5)
N79 C74 N73 127.1(5)
C74 C75 N77 106.4(4)
C74 C75 C76 122.5(5)
N77 C75 C76 131.1(5)
O76 C76 N71 122.5(5)
O76 C76 C75 127.7(5)
N71 C76 C75 109.8(4)
N77 C77 H77A 109.5
N77 C77 H77B 109.5
H77A C77 H77B 109.5
N77 C77 H77C 109.5
H77A C77 H77C 109.5
H77B C77 H77C 109.5
N77 C78 N79 112.5(5)
N77 C78 H78 123.8
N79 C78 H78 123.8
O62 C92 N63 122.6(5)
O62 C92 N61 120.7(5)
N63 C92 N61 116.6(5)
N63 C63 H63A 109.5
N63 C63 H63B 109.5
H63A C63 H63B 109.5
N63 C63 H63C 109.5
H63A C63 H63C 109.5
H63B C63 H63C 109.5
N69 C64 N63 127.2(5)
N69 C64 C65 110.0(5)
N63 C64 C65 122.8(5)
N67 C65 C64 105.8(5)
N67 C65 C66 132.1(5)
C64 C65 C66 122.0(5)
O66 C66 N61 121.7(5)
O66 C66 C65 127.8(5)
N61 C66 C65 110.4(4)
N67 C67 H67A 109.5
N67 C67 H67B 109.5
H67A C67 H67B 109.5
N67 C67 H67C 109.5
H67A C67 H67C 109.5
H67B C67 H67C 109.5
N69 C68 N67 112.6(5)
N69 C68 H68 123.7
N67 C68 H68 123.7

loop_
_geom_bond_atom_site_label_1
_geom_bond_atom_site_label_2
_geom_bond_distance
O3D1 Cr3 1.596(5)
O3D2 Cr3 1.64(3)
O4C Cr4 1.632(4)
Ag3 N29 2.149(4)
Ag3 N39 2.161(4)
Ag3 O2B 2.485(4)
Ag1 N19 2.156(4)
Ag1 N9 2.164(4)
Ag1 O2A 2.543(4)
Ag2 N59 2.156(4)
Ag2 N49 2.165(4)
Cr2 O3B 1.601(4)
Cr2 O2B 1.615(4)
Cr2 O1B 1.621(4)
Cr2 O4A 1.785(4)
Cr1 O2A 1.607(4)
Cr1 O3A 1.619(4)
Cr1 O1A 1.625(4)
Cr1 O4A 1.782(4)
O2 C2 1.218(7)
O6 C6 1.224(7)
O12 C12 1.237(6)
O16 C16 1.230(6)
O22 C22 1.221(7)
O26 C26 1.226(7)
O32 C32 1.236(7)
O36 C36 1.223(6)
O42 C42 1.218(7)
O46 C46 1.215(6)
O52 C52 1.237(6)
O56 C56 1.217(6)
N1 C6 1.385(7)
N1 C2 1.387(7)
N1 H1 0.8800
N3 C4 1.374(7)
N3 C2 1.376(6)
N3 C3 1.472(7)
N7 C8 1.332(7)
N7 C5 1.375(7)
N7 C7 1.474(7)
N9 C8 1.340(7)
N9 C4 1.364(7)
N11 C12 1.384(6)
N11 C16 1.396(7)
N11 H11 0.8800
N13 C12 1.366(6)
N13 C14 1.369(6)
N13 C13 1.471(6)
N17 C18 1.344(7)
N17 C15 1.389(7)
N17 C17 1.468(6)
N19 C18 1.346(7)
N19 C14 1.361(6)
N21 C22 1.382(7)
N21 C26 1.389(8)
N21 H21 0.8800
N23 C24 1.373(7)
N23 C22 1.379(7)
N23 C23 1.469(7)
N27 C28 1.324(7)
N27 C25 1.379(7)
N27 C27 1.479(7)
N29 C28 1.341(7)
N29 C24 1.363(7)
N31 C32 1.387(7)
N31 C36 1.391(7)
N31 H31 0.8800
N33 C32 1.360(7)
N33 C34 1.389(7)
N33 C33 1.467(6)
N37 C38 1.331(7)
N37 C35 1.376(7)
N37 C37 1.466(7)
N39 C38 1.338(7)
N39 C34 1.350(7)
N41 C46 1.391(7)
N41 C42 1.394(7)
N41 H41 0.8800
N43 C42 1.377(7)
N43 C44 1.380(7)
N43 C43 1.473(7)
N47 C48 1.325(7)
N47 C45 1.377(7)
N47 C47 1.464(7)
N49 C48 1.346(7)
N49 C44 1.352(7)
N51 C52 1.379(7)
N51 C56 1.398(7)
N51 H51 0.8800
N53 C52 1.369(6)
N53 C54 1.372(7)
N53 C53 1.470(6)
N57 C58 1.338(7)
N57 C55 1.377(7)
N57 C57 1.460(7)
N59 C58 1.343(7)
N59 C54 1.365(6)
C3 H3A 0.9800
C3 H3B 0.9800
C3 H3C 0.9800
C4 C5 1.369(7)
C5 C6 1.434(7)
C7 H7A 0.9800
C7 H7B 0.9800
C7 H7C 0.9800
C8 H8 0.9500
C13 H13A 0.9800
C13 H13B 0.9800
C13 H13C 0.9800
C14 C15 1.379(7)
C15 C16 1.413(7)
C17 H17A 0.9800
C17 H17B 0.9800
C17 H17C 0.9800
C18 H18 0.9500
C23 H23A 0.9800
C23 H23B 0.9800
C23 H23C 0.9800
C24 C25 1.374(7)
C25 C26 1.430(7)
C27 H27A 0.9800
C27 H27B 0.9800
C27 H27C 0.9800
C28 H28 0.9500
C33 H33A 0.9800
C33 H33B 0.9800
C33 H33C 0.9800
C34 C35 1.384(7)
C35 C36 1.427(7)
C37 H37A 0.9800
C37 H37B 0.9800
C37 H37C 0.9800
C38 H38 0.9500
C43 H43A 0.9800
C43 H43B 0.9800
C43 H43C 0.9800
C44 C45 1.368(7)
C45 C46 1.434(7)
C47 H47A 0.9800
C47 H47B 0.9800
C47 H47C 0.9800
C48 H48 0.9500
C53 H53A 0.9800
C53 H53B 0.9800
C53 H53C 0.9800
C54 C55 1.371(7)
C55 C56 1.435(7)
C57 H57A 0.9800
C57 H57B 0.9800
C57 H57C 0.9800
C58 H58 0.9500
Ag4 N79 2.146(4)
Ag4 N69 2.169(5)
Ag4 O1D 2.566(5)
Cr3 O2D 1.609(5)
Cr3 O1D 1.611(5)
Cr3 O2C 1.770(5)
Cr4 O1C 1.586(5)
Cr4 O3C 1.608(4)
Cr4 O2C 1.774(4)
O72 C72 1.206(7)
O76 C76 1.210(6)
O62 C92 1.231(7)
O66 C66 1.223(7)
N71 C76 1.389(7)
N71 C72 1.396(7)
N71 H71 0.8800
N73 C74 1.375(7)
N73 C72 1.384(7)
N73 C73 1.467(6)
N77 C78 1.332(7)
N77 C75 1.377(7)
N77 C77 1.469(7)
N79 C78 1.340(7)
N79 C74 1.367(7)
N61 C92 1.386(7)
N61 C66 1.389(7)
N61 H61 0.8800
N63 C92 1.365(7)
N63 C64 1.373(7)
N63 C63 1.463(6)
N67 C68 1.344(7)
N67 C65 1.374(7)
N67 C67 1.463(7)
N69 C68 1.327(8)
N69 C64 1.362(7)
C73 H73A 0.9800
C73 H73B 0.9800
C73 H73C 0.9800
C74 C75 1.364(7)
C75 C76 1.449(7)
C77 H77A 0.9800
C77 H77B 0.9800
C77 H77C 0.9800
C78 H78 0.9500
C63 H63A 0.9800
C63 H63B 0.9800
C63 H63C 0.9800
C64 C65 1.380(7)
C65 C66 1.428(7)
C67 H67A 0.9800
C67 H67B 0.9800
C67 H67C 0.9800
C68 H68 0.9500
